data_7249662
loop_
_publ_author_name
'Yuan, Yong'
'Liu, Xincong'
'Zhang, Feng'
'Bai, Chunyan'
'Tao, Yuyan'
'Bao, Xiazhen'
'Ji, Dongsheng'
'Huo, Congde'

_publ_section_title
;
 Electrochemical dehydrogenative annulation for the synthesis of
 4-oxo-oxazolines
;
_journal_name_full 'Green Chemistry'
_journal_paper_doi 10.1039/D4GC05119J
_journal_year 2024
_chemical_formula_moiety 'C10 H11 N O2'
_chemical_formula_sum 'C10 H11 N O2'
_chemical_formula_weight 177.20
_space_group_crystal_system monoclinic
_space_group_IT_number 14
_space_group_name_Hall '-P 2ybc'
_space_group_name_H-M_alt 'P 1 21/c 1'
_atom_sites_solution_hydrogens geom
_atom_sites_solution_primary dual
_audit_creation_date 2023-09-21
_audit_creation_method
;
Olex2 1.5-ac5-024
(compiled 2022.04.12 svn.rca3783a0 for Rigaku Oxford Diffraction, GUI svn.r6498)
;
_audit_update_record
;
2024-08-02 deposited with the CCDC.	2024-11-26 downloaded from the CCDC.
;
_cell_angle_alpha 90
_cell_angle_beta 90.820(6)
_cell_angle_gamma 90
_cell_formula_units_Z 4
_cell_length_a 15.5314(9)
_cell_length_b 4.1737(2)
_cell_length_c 14.2425(9)
_cell_measurement_reflns_used 2646
_cell_measurement_temperature 304.23(10)
_cell_measurement_theta_max 30.6690
_cell_measurement_theta_min 2.6100
_cell_volume 923.15(9)
_computing_cell_refinement 'CrysAlisPro 1.171.42.93a (Rigaku OD, 2023)'
_computing_data_collection 'CrysAlisPro 1.171.42.93a (Rigaku OD, 2023)'
_computing_data_reduction 'CrysAlisPro 1.171.42.93a (Rigaku OD, 2023)'
_computing_molecular_graphics 'Olex2 1.5-ac5-024 (Dolomanov et al., 2009)'
_computing_publication_material 'Olex2 1.5-ac5-024 (Dolomanov et al., 2009)'
_computing_structure_refinement 'SHELXL 2018/3 (Sheldrick, 2015)'
_computing_structure_solution 'SHELXT  (Sheldrick, 2015)'
_diffrn_ambient_environment air
_diffrn_ambient_temperature 304.23(10)
_diffrn_detector 'Hybrid Pixel Array Detector'
_diffrn_detector_area_resol_mean 10.0000
_diffrn_detector_type HyPix
_diffrn_measured_fraction_theta_full 0.999
_diffrn_measured_fraction_theta_max 0.828
_diffrn_measurement_details
;
List of Runs (angles in degrees, time in seconds):

  # Type    Start    End  Width  t~exp~   \w     \q     \k     \f   Frames
#--------------------------------------------------------------------------
  1  \w    -19.00  61.00   1.00    2.00    --   -6.19   5.00 124.00   80
  2  \w      2.00  32.00   1.00    2.00    --    4.16 -99.00 -30.00   30
  3  \w    -61.00   9.00   1.00    2.00    --   -6.19 -57.00 -90.00   70
  4  \w    -75.00 -50.00   1.00    2.00    --   -6.19  -5.00 -52.00   25
;
_diffrn_measurement_device 'four-circle diffractometer'
_diffrn_measurement_device_type 'XtaLAB Synergy R, DW system, HyPix'
_diffrn_measurement_method '\w scans'
_diffrn_orient_matrix_type 'CrysAlisPro convention (1999,Acta A55,543-557)'
_diffrn_orient_matrix_UB_11 0.0405773000
_diffrn_orient_matrix_UB_12 0.0085642000
_diffrn_orient_matrix_UB_13 -0.0221099000
_diffrn_orient_matrix_UB_21 0.0207949000
_diffrn_orient_matrix_UB_22 0.0065127000
_diffrn_orient_matrix_UB_23 0.0446202000
_diffrn_orient_matrix_UB_31 0.0028575000
_diffrn_orient_matrix_UB_32 -0.1696396000
_diffrn_orient_matrix_UB_33 0.0005967000
_diffrn_radiation_monochromator mirror
_diffrn_radiation_probe x-ray
_diffrn_radiation_type 'Mo K\a'
_diffrn_radiation_wavelength 0.71073
_diffrn_reflns_av_R_equivalents 0.0188
_diffrn_reflns_av_unetI/netI 0.0230
_diffrn_reflns_Laue_measured_fraction_full 0.999
_diffrn_reflns_Laue_measured_fraction_max 0.828
_diffrn_reflns_limit_h_max 18
_diffrn_reflns_limit_h_min -20
_diffrn_reflns_limit_k_max 5
_diffrn_reflns_limit_k_min -4
_diffrn_reflns_limit_l_max 19
_diffrn_reflns_limit_l_min -17
_diffrn_reflns_number 7692
_diffrn_reflns_point_group_measured_fraction_full 0.999
_diffrn_reflns_point_group_measured_fraction_max 0.828
_diffrn_reflns_theta_full 25.242
_diffrn_reflns_theta_max 30.382
_diffrn_reflns_theta_min 2.623
_diffrn_source 'Rotating-anode X-ray tube'
_diffrn_source_type 'Rigaku (Mo) X-ray Source'
_exptl_absorpt_coefficient_mu 0.089
_exptl_absorpt_correction_T_max 1.00000
_exptl_absorpt_correction_T_min 0.90328
_exptl_absorpt_correction_type multi-scan
_exptl_absorpt_process_details
;
CrysAlisPro 1.171.42.93a (Rigaku Oxford Diffraction, 2023)
Empirical absorption correction using spherical harmonics,
implemented in SCALE3 ABSPACK scaling algorithm.
;
_exptl_crystal_colour 'clear light colourless'
_exptl_crystal_colour_lustre clear
_exptl_crystal_colour_modifier light
_exptl_crystal_colour_primary colourless
_exptl_crystal_density_diffrn 1.275
_exptl_crystal_description needle
_exptl_crystal_F_000 376
_exptl_crystal_size_max 0.27
_exptl_crystal_size_mid 0.13
_exptl_crystal_size_min 0.11
_refine_diff_density_max 0.168
_refine_diff_density_min -0.153
_refine_diff_density_rms 0.037
_refine_ls_extinction_method none
_refine_ls_goodness_of_fit_ref 1.021
_refine_ls_hydrogen_treatment constr
_refine_ls_matrix_type full
_refine_ls_number_parameters 120
_refine_ls_number_reflns 2294
_refine_ls_number_restraints 0
_refine_ls_restrained_S_all 1.021
_refine_ls_R_factor_all 0.0707
_refine_ls_R_factor_gt 0.0455
_refine_ls_shift/su_max 0.001
_refine_ls_shift/su_mean 0.000
_refine_ls_structure_factor_coef Fsqd
_refine_ls_weighting_details 'w=1/[\s^2^(Fo^2^)+(0.0703P)^2^+0.1315P] where P=(Fo^2^+2Fc^2^)/3'
_refine_ls_weighting_scheme calc
_refine_ls_wR_factor_gt 0.1235
_refine_ls_wR_factor_ref 0.1446
_reflns_Friedel_coverage 0.000
_reflns_number_gt 1515
_reflns_number_total 2294
_reflns_threshold_expression 'I > 2\s(I)'
_cod_data_source_file d4gc05119j2.cif
_cod_data_source_block liuxc_0921_auto
_cod_original_cell_volume 923.14(10)
_cod_database_code 7249662
_shelx_shelxl_version_number 2018/3
_shelx_space_group_comment
;
The symmetry employed for this shelxl refinement is uniquely defined
by the following loop, which should always be used as a source of
symmetry information in preference to the above space-group names.
They are only intended as comments.
;
_shelx_estimated_absorpt_t_max 0.990
_shelx_estimated_absorpt_t_min 0.976
_olex2_refinement_description
;
1. Fixed Uiso
 At 1.2 times of:
  All C(H) groups, All C(H,H) groups
 At 1.5 times of:
  All C(H,H,H) groups, All O(H) groups
2.a Ternary CH refined with riding coordinates:
 C10(H10)
2.b Secondary CH2 refined with riding coordinates:
 C9(H9A,H9B)
2.c Aromatic/amide H refined with riding coordinates:
 C2(H2A), C3(H3), C5(H5), C6(H6)
2.d Idealised Me refined as rotating group:
 C7(H7A,H7B,H7C)
2.e Idealised tetrahedral OH refined as rotating group:
 O2(H2)
;
_olex2_submission_special_instructions 'No special instructions were received'
_oxdiff_exptl_absorpt_empirical_details
;
Empirical correction (ABSPACK) includes:
- Absorption correction using spherical harmonics
- Frame scaling
;
_oxdiff_exptl_absorpt_empirical_full_max 1.151
_oxdiff_exptl_absorpt_empirical_full_min 0.787

loop_
_space_group_symop_operation_xyz
'x, y, z'
'-x, y+1/2, -z+1/2'
'-x, -y, -z'
'x, -y-1/2, z-1/2'

loop_
_atom_site_label
_atom_site_type_symbol
_atom_site_fract_x
_atom_site_fract_y
_atom_site_fract_z
_atom_site_U_iso_or_equiv
_atom_site_adp_type
_atom_site_occupancy
_atom_site_site_symmetry_order
_atom_site_calc_flag
_atom_site_refinement_flags_posn
_atom_site_refinement_flags_adp
_atom_site_refinement_flags_occupancy
_atom_site_disorder_assembly
_atom_site_disorder_group
O1 O 0.31747(7) 0.1778(3) 0.66454(7) 0.0655(3) Uani 1 1 d . . . . .
O2 O 0.52201(6) 0.1063(3) 0.62898(7) 0.0627(3) Uani 1 1 d . . . . .
H2 H 0.552330 0.074133 0.583274 0.094 Uiso 1 1 calc R U . . .
N1 N 0.39467(7) 0.0369(3) 0.53876(8) 0.0557(3) Uani 1 1 d . . . . .
C1 C 0.26050(9) 0.3352(3) 0.51497(10) 0.0517(4) Uani 1 1 d . . . . .
C2 C 0.26719(10) 0.3544(4) 0.41853(11) 0.0673(4) Uani 1 1 d . . . . .
H2A H 0.314950 0.267408 0.389237 0.081 Uiso 1 1 calc R U . . .
C3 C 0.20371(11) 0.5011(5) 0.36528(12) 0.0739(5) Uani 1 1 d . . . . .
H3 H 0.209313 0.510961 0.300416 0.089 Uiso 1 1 calc R U . . .
C4 C 0.13200(10) 0.6338(4) 0.40623(13) 0.0656(4) Uani 1 1 d . . . . .
C5 C 0.12580(10) 0.6149(4) 0.50230(13) 0.0718(5) Uani 1 1 d . . . . .
H5 H 0.078065 0.702806 0.531410 0.086 Uiso 1 1 calc R U . . .
C6 C 0.18896(10) 0.4683(4) 0.55663(12) 0.0653(4) Uani 1 1 d . . . . .
H6 H 0.183291 0.459037 0.621489 0.078 Uiso 1 1 calc R U . . .
C7 C 0.06274(13) 0.7922(5) 0.34688(15) 0.0899(6) Uani 1 1 d . . . . .
H7A H 0.008448 0.775078 0.377858 0.135 Uiso 1 1 calc R U . . .
H7B H 0.059016 0.687963 0.286867 0.135 Uiso 1 1 calc R U . . .
H7C H 0.076763 1.014127 0.338187 0.135 Uiso 1 1 calc R U . . .
C8 C 0.32793(9) 0.1750(3) 0.57046(9) 0.0508(3) Uani 1 1 d . . . . .
C9 C 0.38870(11) -0.0053(5) 0.70355(12) 0.0673(4) Uani 1 1 d . . . . .
H9A H 0.368530 -0.203697 0.731095 0.081 Uiso 1 1 calc R U . . .
H9B H 0.419414 0.116951 0.751278 0.081 Uiso 1 1 calc R U . . .
C10 C 0.44608(10) -0.0719(4) 0.61999(10) 0.0573(4) Uani 1 1 d . . . . .
H10 H 0.458839 -0.301245 0.615130 0.069 Uiso 1 1 calc R U . . .

loop_
_atom_site_aniso_label
_atom_site_aniso_U_11
_atom_site_aniso_U_22
_atom_site_aniso_U_33
_atom_site_aniso_U_23
_atom_site_aniso_U_13
_atom_site_aniso_U_12
O1 0.0612(6) 0.0852(8) 0.0503(6) 0.0033(5) 0.0078(5) 0.0129(5)
O2 0.0522(6) 0.0782(7) 0.0577(6) -0.0164(5) -0.0027(5) 0.0015(5)
N1 0.0470(7) 0.0659(7) 0.0541(7) -0.0120(5) -0.0016(5) 0.0012(5)
C1 0.0433(7) 0.0556(8) 0.0562(8) -0.0039(6) 0.0041(6) -0.0028(6)
C2 0.0523(9) 0.0916(12) 0.0582(9) -0.0007(8) 0.0059(7) 0.0091(8)
C3 0.0636(10) 0.0966(13) 0.0615(10) 0.0071(9) -0.0018(8) 0.0041(9)
C4 0.0528(9) 0.0638(9) 0.0797(11) -0.0007(8) -0.0093(8) -0.0021(7)
C5 0.0494(9) 0.0784(11) 0.0878(12) -0.0109(9) 0.0034(8) 0.0106(8)
C6 0.0561(9) 0.0770(10) 0.0628(9) -0.0070(8) 0.0064(7) 0.0064(8)
C7 0.0703(12) 0.0871(13) 0.1117(16) 0.0040(11) -0.0223(11) 0.0090(10)
C8 0.0478(7) 0.0549(8) 0.0497(7) -0.0052(6) 0.0036(6) -0.0039(6)
C9 0.0630(9) 0.0807(11) 0.0580(9) 0.0087(8) 0.0000(7) 0.0064(8)
C10 0.0548(8) 0.0573(8) 0.0596(9) -0.0055(6) -0.0042(6) 0.0043(6)

loop_
_atom_type_symbol
_atom_type_description
_atom_type_scat_dispersion_real
_atom_type_scat_dispersion_imag
_atom_type_scat_source
C C 0.0033 0.0016 'International Tables Vol C Tables 4.2.6.8 and 6.1.1.4'
H H 0.0000 0.0000 'International Tables Vol C Tables 4.2.6.8 and 6.1.1.4'
N N 0.0061 0.0033 'International Tables Vol C Tables 4.2.6.8 and 6.1.1.4'
O O 0.0106 0.0060 'International Tables Vol C Tables 4.2.6.8 and 6.1.1.4'

loop_
_geom_angle_atom_site_label_1
_geom_angle_atom_site_label_2
_geom_angle_atom_site_label_3
_geom_angle
_geom_angle_site_symmetry_1
_geom_angle_site_symmetry_3
_geom_angle_publ_flag
C8 O1 C9 105.87(11) . . ?
C8 N1 C10 107.25(12) . . ?
C2 C1 C6 118.40(14) . . ?
C2 C1 C8 119.98(13) . . ?
C6 C1 C8 121.62(13) . . ?
C3 C2 C1 120.62(15) . . ?
C2 C3 C4 121.37(16) . . ?
C3 C4 C7 120.75(17) . . ?
C5 C4 C3 117.76(15) . . ?
C5 C4 C7 121.49(16) . . ?
C4 C5 C6 121.51(15) . . ?
C1 C6 C5 120.34(15) . . ?
O1 C8 C1 115.82(12) . . ?
N1 C8 O1 117.72(13) . . ?
N1 C8 C1 126.46(13) . . ?
O1 C9 C10 104.41(12) . . ?
O2 C10 N1 110.84(13) . . ?
O2 C10 C9 109.48(12) . . ?
N1 C10 C9 103.98(12) . . ?

loop_
_geom_bond_atom_site_label_1
_geom_bond_atom_site_label_2
_geom_bond_distance
_geom_bond_site_symmetry_2
_geom_bond_publ_flag
O1 C8 1.3520(16) . ?
O1 C9 1.4489(18) . ?
O2 C10 1.3986(18) . ?
N1 C8 1.2743(17) . ?
N1 C10 1.4684(19) . ?
C1 C2 1.381(2) . ?
C1 C6 1.383(2) . ?
C1 C8 1.465(2) . ?
C2 C3 1.379(2) . ?
C3 C4 1.381(2) . ?
C4 C5 1.375(2) . ?
C4 C7 1.511(2) . ?
C5 C6 1.383(2) . ?
C9 C10 1.523(2) . ?
